data_7032988
loop_
_publ_author_name
'Wang, Yuan'
'Sun, Xiaopeng'
'Li, Suzhi'
'Ma, Pengtao'
'Wang, Jingping'
'Niu, Jingyang'

_publ_section_title
;
 Synthesis and magnetic properties of tartrate-bridging
 rare-earth-containing polytungstoarsenate aggregates from an adaptive
 precursor [As2W19O67(H2O)](14-).
;
_journal_issue 2
_journal_name_full 'Dalton transactions (Cambridge, England : 2003)'
_journal_page_first 733
_journal_page_last 738
_journal_paper_doi 10.1039/c4dt01703j
_journal_volume 44
_journal_year 2015
_chemical_formula_sum 'C16 H86 As2 K9 Li Lu4 O123 W18'
_chemical_formula_weight 6757.49
_chemical_name_systematic
;
 ?
;
_space_group_IT_number 2
_symmetry_cell_setting triclinic
_symmetry_space_group_name_Hall '-P 1'
_symmetry_space_group_name_H-M 'P -1'
_atom_sites_solution_hydrogens geom
_atom_sites_solution_primary direct
_atom_sites_solution_secondary difmap
_audit_creation_method SHELXL-97
_cell_angle_alpha 98.673(4)
_cell_angle_beta 99.747(4)
_cell_angle_gamma 90.172(4)
_cell_formula_units_Z 1
_cell_length_a 11.879(3)
_cell_length_b 16.555(4)
_cell_length_c 17.280(4)
_cell_measurement_reflns_used 5945
_cell_measurement_temperature 296(2)
_cell_measurement_theta_max 28.36
_cell_measurement_theta_min 2.38
_cell_volume 3309.5(14)
_computing_cell_refinement 'Bruker SAINT'
_computing_data_collection 'Bruker APEX2'
_computing_data_reduction 'Bruker SAINT'
_computing_molecular_graphics 'Bruker SHELXTL'
_computing_publication_material 'Bruker SHELXTL'
_computing_structure_refinement 'SHELXL-97 (Sheldrick, 1997)'
_computing_structure_solution 'SHELXS-97 (Sheldrick, 1990)'
_diffrn_ambient_temperature 296(2)
_diffrn_measured_fraction_theta_full 0.990
_diffrn_measured_fraction_theta_max 0.990
_diffrn_measurement_device_type 'Bruker APEX-II CCD'
_diffrn_measurement_method '\f and \w scans'
_diffrn_radiation_monochromator graphite
_diffrn_radiation_source 'fine-focus sealed tube'
_diffrn_radiation_type MoK\a
_diffrn_radiation_wavelength 0.71073
_diffrn_reflns_av_R_equivalents 0.0352
_diffrn_reflns_av_sigmaI/netI 0.0661
_diffrn_reflns_limit_h_max 14
_diffrn_reflns_limit_h_min -14
_diffrn_reflns_limit_k_max 19
_diffrn_reflns_limit_k_min -17
_diffrn_reflns_limit_l_max 20
_diffrn_reflns_limit_l_min -20
_diffrn_reflns_number 17010
_diffrn_reflns_theta_full 25.00
_diffrn_reflns_theta_max 25.00
_diffrn_reflns_theta_min 1.86
_diffrn_standards_number 0
_exptl_absorpt_coefficient_mu 19.405
_exptl_absorpt_correction_T_max 0.1125
_exptl_absorpt_correction_T_min 0.0852
_exptl_absorpt_correction_type multi-scan
_exptl_absorpt_process_details
;
 SADABS v.2.10 (Bruker, 2003) was used for
 absorption correction. Estimated minimum and maximum transmission: 0.2973
 and 0.7457. The Ratio of minimum to maximum transmission is 0.3987.
 The \l/2 correction factor is 0.0015.'
;
_exptl_crystal_colour colorless
_exptl_crystal_density_diffrn 3.303
_exptl_crystal_density_method 'not measured'
_exptl_crystal_description block
_exptl_crystal_F_000 2917
_exptl_crystal_size_max 0.25
_exptl_crystal_size_mid 0.21
_exptl_crystal_size_min 0.20
_platon_squeeze_details
;
 Highly disordered solvent was located in the structures.
 Reflection contributions from this solvent were removed
 using program SQUEEZE, which determined there to be 96 electrons
 in 361 \%A^3^ removed per unit cell. 
 One lithium atom was determined based on elemental analysis results,
 which could not be directly located from the difference Fourier maps. 
 Thus, the total number of electrons [96] in the void per unit cell, 
 which is attributed to about one lithium atom and
 nine disordered water molecules per molecule unit.
 Therefore, some reported items that derive from the molecular formula, 
 (e.g., F(000), density, etc.) are known to be incorrect.
;
_refine_diff_density_max 3.749
_refine_diff_density_min -2.542
_refine_diff_density_rms 0.396
_refine_ls_extinction_method none
_refine_ls_goodness_of_fit_ref 1.036
_refine_ls_hydrogen_treatment constr
_refine_ls_matrix_type full
_refine_ls_number_parameters 439
_refine_ls_number_reflns 11535
_refine_ls_number_restraints 6
_refine_ls_restrained_S_all 1.041
_refine_ls_R_factor_all 0.0631
_refine_ls_R_factor_gt 0.0480
_refine_ls_shift/su_max 0.001
_refine_ls_shift/su_mean 0.000
_refine_ls_structure_factor_coef Fsqd
_refine_ls_weighting_details 'calc w=1/[\s^2^(Fo^2^)+(0.0713P)^2^+31.6505P] where P=(Fo^2^+2Fc^2^)/3'
_refine_ls_weighting_scheme calc
_refine_ls_wR_factor_gt 0.1269
_refine_ls_wR_factor_ref 0.1371
_reflns_number_gt 9179
_reflns_number_total 11535
_reflns_threshold_expression >2sigma(I)
_cod_data_source_file c4dt01703j2.cif
_cod_data_source_block 5
_cod_depositor_comments
;
The following automatic conversions were performed:

'_symmetry_cell_setting' value 'Triclinic' changed to 'triclinic'
according to
/usr/data/users/saulius/crontab/automatic-downloads/rss-feeds/RSC/lib/dictionaries/cif_core.dic
dictionary named 'cif_core.dic' version 2.4.2 from
2011-04-26.

'_exptl_absorpt_correction_type' value 'Multi-scan'
changed to 'multi-scan' according to
/usr/data/users/saulius/crontab/automatic-downloads/rss-feeds/RSC/lib/dictionaries/cif_core.dic
dictionary named 'cif_core.dic' version 2.4.2 from 2011-04-26.

Automatic conversion script
Id: cif_fix_values 2827 2014-09-09 07:05:25Z andrius 

 Adding full bibliography for 7032984--7032989.cif.
;
_cod_original_cell_volume 3309.5(13)
_cod_original_sg_symbol_H-M P-1
_cod_database_code 7032988

loop_
_symmetry_equiv_pos_as_xyz
'x, y, z'
'-x, -y, -z'

loop_
_atom_site_label
_atom_site_type_symbol
_atom_site_fract_x
_atom_site_fract_y
_atom_site_fract_z
_atom_site_U_iso_or_equiv
_atom_site_adp_type
_atom_site_occupancy
_atom_site_symmetry_multiplicity
_atom_site_calc_flag
_atom_site_refinement_flags
W1 W 0.49425(5) 0.33392(4) 0.63883(4) 0.01898(15) Uani 1 1 d .
W2 W 0.63125(5) 0.44741(4) 0.80909(4) 0.02221(16) Uani 1 1 d .
W3 W 0.77045(5) 0.38184(4) 0.65533(4) 0.02163(16) Uani 1 1 d .
W4 W 0.98704(6) 0.28717(4) 0.78539(4) 0.02662(17) Uani 1 1 d .
W5 W 0.85062(6) 0.34798(4) 0.94383(4) 0.02629(17) Uani 1 1 d .
W6 W 0.91331(6) 0.14895(4) 0.89271(4) 0.02662(17) Uani 1 1 d .
W7 W 0.60695(5) 0.09520(4) 0.88324(4) 0.02250(16) Uani 1 1 d .
W8 W 0.54221(5) 0.29230(4) 0.92091(4) 0.02243(16) Uani 1 1 d .
W9 W 0.41491(5) 0.17418(4) 0.74939(3) 0.01748(15) Uani 1 1 d .
Lu1 Lu 0.50217(5) 0.11047(4) 0.53956(3) 0.01439(15) Uani 1 1 d .
Lu2 Lu 0.55034(5) -0.03000(4) 0.67824(4) 0.01870(15) Uani 1 1 d .
As1 As 0.69999(12) 0.22131(9) 0.75019(8) 0.0151(3) Uani 1 1 d .
K1 K 1.0476(4) 0.0607(3) 0.6974(3) 0.0481(11) Uani 1 1 d .
K2 K 0.1758(4) 0.2624(3) 0.6255(3) 0.0593(13) Uani 1 1 d .
K3 K 1.0621(6) 0.4769(4) 1.1516(4) 0.086(2) Uani 1 1 d .
K4 K 0.6849(7) 0.7082(5) 0.9140(4) 0.0377(19) Uani 0.50 1 d P
K5 K 1.1680(7) -0.0158(6) 0.9624(5) 0.048(2) Uani 0.50 1 d PU
K6 K 1.3138(8) 0.4144(7) 0.8086(7) 0.068(3) Uani 0.50 1 d P
O1 O 0.3726(10) 0.3612(7) 0.5772(7) 0.032(3) Uiso 1 1 d .
O2 O 0.5303(8) 0.2397(6) 0.5855(6) 0.021(2) Uiso 1 1 d .
O3 O 0.5016(9) 0.4278(6) 0.7275(6) 0.024(2) Uiso 1 1 d .
O4 O 0.6116(9) 0.3945(6) 0.6066(6) 0.026(2) Uiso 1 1 d .
O5 O 0.4202(8) 0.2726(6) 0.7052(6) 0.020(2) Uiso 1 1 d .
O6 O 0.6610(8) 0.3213(6) 0.7311(6) 0.019(2) Uiso 1 1 d .
O7 O 0.6039(10) 0.5444(7) 0.8535(7) 0.032(3) Uiso 1 1 d .
O8 O 0.7208(9) 0.4742(6) 0.7405(6) 0.025(2) Uiso 1 1 d .
O9 O 0.7580(9) 0.4196(6) 0.8814(6) 0.023(2) Uiso 1 1 d .
O10 O 0.5461(9) 0.3815(7) 0.8666(7) 0.029(3) Uiso 1 1 d .
O11 O 0.8332(10) 0.4488(7) 0.6053(7) 0.035(3) Uiso 1 1 d .
O12 O 0.7801(8) 0.2841(6) 0.5997(6) 0.022(2) Uiso 1 1 d .
O13 O 0.8937(9) 0.3664(7) 0.7361(6) 0.027(3) Uiso 1 1 d .
O14 O 1.1224(11) 0.3242(8) 0.7830(8) 0.044(3) Uiso 1 1 d .
O15 O 0.9610(10) 0.2134(7) 0.7010(7) 0.035(3) Uiso 1 1 d .
O16 O 0.9715(9) 0.3637(7) 0.8929(7) 0.029(3) Uiso 1 1 d .
O17 O 1.0277(9) 0.2066(7) 0.8564(6) 0.027(2) Uiso 1 1 d .
O18 O 0.8204(8) 0.2496(6) 0.8264(6) 0.019(2) Uiso 1 1 d .
O19 O 0.8874(10) 0.4144(7) 1.0323(7) 0.035(3) Uiso 1 1 d .
O20 O 0.9086(9) 0.2501(6) 0.9755(6) 0.024(2) Uiso 1 1 d .
O21 O 0.6987(9) 0.3103(6) 0.9573(6) 0.026(2) Uiso 1 1 d .
O22 O 0.9957(10) 0.0934(8) 0.9546(7) 0.038(3) Uiso 1 1 d .
O23 O 0.8792(9) 0.0802(7) 0.8008(7) 0.029(3) Uiso 1 1 d .
O24 O 0.7620(9) 0.1243(6) 0.9166(6) 0.025(2) Uiso 1 1 d .
O25 O 0.5931(10) 0.0160(7) 0.9351(7) 0.038(3) Uiso 1 1 d .
O26 O 0.6554(9) 0.0411(6) 0.7863(6) 0.024(2) Uiso 1 1 d .
O27 O 0.5625(9) 0.1823(7) 0.9530(6) 0.027(3) Uiso 1 1 d .
O28 O 0.4603(9) 0.0906(6) 0.8194(6) 0.025(2) Uiso 1 1 d .
O29 O 0.6005(8) 0.2097(6) 0.8141(6) 0.021(2) Uiso 1 1 d .
O30 O 0.4835(10) 0.3367(7) 1.0009(7) 0.034(3) Uiso 1 1 d .
O31 O 0.2704(9) 0.1471(7) 0.7225(6) 0.027(3) Uiso 1 1 d .
O32 O 0.4812(8) 0.1136(6) 0.6739(6) 0.020(2) Uiso 1 1 d .
O33 O 0.4063(9) 0.2452(6) 0.8532(6) 0.025(2) Uiso 1 1 d .
O34 O 0.4338(10) 0.1348(7) 0.2474(7) 0.035(3) Uiso 1 1 d .
O35 O 0.3723(11) 0.2633(8) 0.2460(8) 0.045(3) Uiso 1 1 d .
O36 O 0.2621(9) 0.0903(7) 0.3034(6) 0.027(3) Uiso 1 1 d .
O37 O 0.4429(8) 0.1390(6) 0.4179(6) 0.019(2) Uiso 1 1 d .
O38 O 0.3158(8) 0.1525(6) 0.5262(6) 0.019(2) Uiso 1 1 d .
O39 O 0.1819(11) 0.2192(8) 0.4602(8) 0.044(3) Uiso 1 1 d .
O40 O 0.3474(8) -0.0389(6) 0.3918(6) 0.019(2) Uiso 1 1 d .
O41 O 0.1689(10) 0.0060(7) 0.3949(7) 0.032(3) Uiso 1 1 d .
O42 O 0.3181(9) -0.1498(6) 0.4835(6) 0.024(2) Uiso 1 1 d .
O43 O 0.4273(8) -0.0138(6) 0.5571(6) 0.017(2) Uiso 1 1 d .
O44 O 0.3733(9) -0.0590(7) 0.6908(7) 0.029(3) Uiso 1 1 d .
O45 O 0.1870(10) -0.0643(7) 0.6428(7) 0.037(3) Uiso 1 1 d .
C1 C 0.3690(14) 0.1937(10) 0.2686(10) 0.030(4) Uiso 1 1 d .
C2 C 0.2895(14) 0.1762(10) 0.3223(9) 0.025(3) Uiso 1 1 d .
H2 H 0.2207 0.2086 0.3151 0.030 Uiso 1 1 calc R
C3 C 0.3525(12) 0.1924(9) 0.4087(9) 0.019(3) Uiso 1 1 d .
H3 H 0.3860 0.2478 0.4177 0.023 Uiso 1 1 calc R
C4 C 0.2792(13) 0.1892(9) 0.4680(9) 0.020(3) Uiso 1 1 d .
C5 C 0.2506(12) -0.0345(9) 0.4188(9) 0.018(3) Uiso 1 1 d .
C6 C 0.2478(13) -0.0757(9) 0.4878(9) 0.020(3) Uiso 1 1 d .
H6 H 0.1692 -0.0894 0.4925 0.025 Uiso 1 1 calc R
C7 C 0.3079(11) -0.0209(8) 0.5624(8) 0.013(3) Uiso 1 1 d .
H7 H 0.2760 0.0336 0.5621 0.016 Uiso 1 1 calc R
C8 C 0.2854(13) -0.0509(9) 0.6378(9) 0.023(3) Uiso 1 1 d .
O1W O 1.0488(13) 0.0838(9) 0.5338(9) 0.062(4) Uiso 1 1 d .
O2W O -0.0420(18) 0.2429(13) 0.5235(13) 0.100(6) Uiso 1 1 d .
O3W O 0.3963(19) 0.4910(13) 0.9704(13) 0.102(7) Uiso 1 1 d .
O4W O 1.2495(17) 0.1886(12) 0.9377(12) 0.090(6) Uiso 1 1 d .
O5W O 0.6427(19) 0.1849(13) 0.2193(13) 0.068(6) Uiso 0.75 1 d P
O6W O 0.006(2) -0.1636(16) 0.6619(16) 0.087(8) Uiso 0.75 1 d P
O7W O 0.465(2) 0.1606(15) 1.0844(15) 0.121(8) Uiso 1 1 d .
O8W O 0.8210(18) 0.5938(13) 0.9912(13) 0.103(7) Uiso 1 1 d .
O9W O 1.199(3) 0.0951(18) 1.1110(18) 0.106(9) Uiso 0.75 1 d P
O10W O 0.776(2) 0.2013(15) 1.0981(15) 0.078(7) Uiso 0.75 1 d P
O11W O 0.550(3) 0.126(2) 1.109(2) 0.071(9) Uiso 0.50 1 d P
O12W O 0.187(3) 0.394(2) 0.453(2) 0.067(9) Uiso 0.50 1 d P
O13W O 0.095(3) 0.416(2) 0.620(2) 0.084(11) Uiso 0.50 1 d P
O14W O 0.393(3) -0.286(2) 0.580(2) 0.088(11) Uiso 0.50 1 d P
O15W O 1.249(3) 0.012(2) 0.833(2) 0.086(11) Uiso 0.50 1 d P
O16W O 1.082(3) 0.266(2) 1.111(2) 0.079(10) Uiso 0.50 1 d P

loop_
_atom_site_aniso_label
_atom_site_aniso_U_11
_atom_site_aniso_U_22
_atom_site_aniso_U_33
_atom_site_aniso_U_23
_atom_site_aniso_U_13
_atom_site_aniso_U_12
W1 0.0233(3) 0.0124(3) 0.0180(3) -0.0017(2) -0.0021(2) 0.0022(2)
W2 0.0261(3) 0.0148(3) 0.0215(3) -0.0061(3) -0.0001(3) 0.0010(3)
W3 0.0268(3) 0.0137(3) 0.0227(3) -0.0014(3) 0.0034(3) -0.0035(3)
W4 0.0207(3) 0.0276(4) 0.0307(4) 0.0022(3) 0.0040(3) 0.0006(3)
W5 0.0244(3) 0.0271(4) 0.0209(3) -0.0068(3) -0.0050(3) -0.0011(3)
W6 0.0237(3) 0.0287(4) 0.0255(4) 0.0050(3) -0.0021(3) 0.0041(3)
W7 0.0262(3) 0.0223(3) 0.0184(3) 0.0046(3) 0.0010(3) -0.0001(3)
W8 0.0250(3) 0.0242(4) 0.0156(3) -0.0050(3) 0.0036(3) 0.0006(3)
W9 0.0172(3) 0.0184(3) 0.0148(3) -0.0021(2) 0.0012(2) -0.0004(2)
Lu1 0.0171(3) 0.0106(3) 0.0140(3) -0.0010(2) 0.0013(2) -0.0005(2)
Lu2 0.0231(3) 0.0179(3) 0.0138(3) 0.0004(3) 0.0017(3) -0.0013(3)
As1 0.0171(7) 0.0124(7) 0.0138(7) -0.0015(6) 0.0004(6) -0.0005(6)
K1 0.040(2) 0.042(3) 0.063(3) 0.002(2) 0.016(2) 0.008(2)
K2 0.059(3) 0.080(4) 0.041(3) 0.011(2) 0.011(2) 0.025(3)
K3 0.081(4) 0.077(4) 0.085(4) 0.000(3) -0.019(3) -0.028(3)
K4 0.048(5) 0.048(5) 0.017(4) 0.003(3) 0.007(3) -0.008(4)
K5 0.043(4) 0.072(4) 0.040(4) 0.034(3) 0.019(3) 0.036(3)
K6 0.037(5) 0.078(8) 0.083(8) -0.013(6) 0.011(5) -0.014(5)

loop_
_atom_type_symbol
_atom_type_description
_atom_type_scat_dispersion_real
_atom_type_scat_dispersion_imag
_atom_type_scat_source
C C 0.0033 0.0016 'International Tables Vol C Tables 4.2.6.8 and 6.1.1.4'
As As 0.0499 2.0058 'International Tables Vol C Tables 4.2.6.8 and 6.1.1.4'
Lu Lu -0.4720 5.8584 'International Tables Vol C Tables 4.2.6.8 and 6.1.1.4'
O O 0.0106 0.0060 'International Tables Vol C Tables 4.2.6.8 and 6.1.1.4'
W W -0.8490 6.8722 'International Tables Vol C Tables 4.2.6.8 and 6.1.1.4'
K K 0.2009 0.2494 'International Tables Vol C Tables 4.2.6.8 and 6.1.1.4'
H H 0.0000 0.0000 'International Tables Vol C Tables 4.2.6.8 and 6.1.1.4'

loop_
_geom_angle_atom_site_label_1
_geom_angle_atom_site_label_2
_geom_angle_atom_site_label_3
_geom_angle
_geom_angle_site_symmetry_1
_geom_angle_site_symmetry_3
O1 W1 O2 102.7(5) . .
O1 W1 O4 101.2(5) . .
O2 W1 O4 93.1(4) . .
O1 W1 O5 99.0(5) . .
O2 W1 O5 89.1(4) . .
O4 W1 O5 158.7(4) . .
O1 W1 O3 98.4(5) . .
O2 W1 O3 158.8(5) . .
O4 W1 O3 84.5(4) . .
O5 W1 O3 85.8(4) . .
O1 W1 O6 170.1(4) . .
O2 W1 O6 86.5(4) . .
O4 W1 O6 74.4(4) . .
O5 W1 O6 84.5(4) . .
O3 W1 O6 72.5(4) . .
O1 W1 K2 51.5(4) . .
O2 W1 K2 93.0(3) . .
O4 W1 K2 152.7(3) . .
O5 W1 K2 48.0(3) . .
O3 W1 K2 98.8(3) . .
O6 W1 K2 132.5(2) . .
O1 W1 K6 82.4(4) . 1_455
O2 W1 K6 139.2(4) . 1_455
O4 W1 K6 126.1(4) . 1_455
O5 W1 K6 50.4(3) . 1_455
O3 W1 K6 42.4(3) . 1_455
O6 W1 K6 93.0(3) . 1_455
K2 W1 K6 58.29(16) . 1_455
O7 W2 O8 99.4(5) . .
O7 W2 O9 101.6(5) . .
O8 W2 O9 92.8(5) . .
O7 W2 O3 100.4(5) . .
O8 W2 O3 92.1(5) . .
O9 W2 O3 156.3(4) . .
O7 W2 O10 99.9(5) . .
O8 W2 O10 160.7(5) . .
O9 W2 O10 82.9(5) . .
O3 W2 O10 84.8(5) . .
O7 W2 O6 172.0(5) . .
O8 W2 O6 75.4(4) . .
O9 W2 O6 85.0(4) . .
O3 W2 O6 73.9(4) . .
O10 W2 O6 85.4(4) . .
O7 W2 K3 84.8(4) . 2_767
O8 W2 K3 50.0(4) . 2_767
O9 W2 K3 49.5(3) . 2_767
O3 W2 K3 142.0(3) . 2_767
O10 W2 K3 131.8(3) . 2_767
O6 W2 K3 96.2(3) . 2_767
O7 W2 K6 82.0(4) . 1_455
O8 W2 K6 137.3(4) . 1_455
O9 W2 K6 129.0(4) . 1_455
O3 W2 K6 46.4(4) . 1_455
O10 W2 K6 47.0(4) . 1_455
O6 W2 K6 97.5(3) . 1_455
K3 W2 K6 166.0(2) 2_767 1_455
O11 W3 O12 104.8(5) . .
O11 W3 O13 101.1(5) . .
O12 W3 O13 94.1(5) . .
O11 W3 O4 97.4(5) . .
O12 W3 O4 93.7(5) . .
O13 W3 O4 157.4(4) . .
O11 W3 O8 95.3(5) . .
O12 W3 O8 159.6(4) . .
O13 W3 O8 85.7(4) . .
O4 W3 O8 79.8(4) . .
O11 W3 O6 165.6(4) . .
O12 W3 O6 88.0(4) . .
O13 W3 O6 84.4(4) . .
O4 W3 O6 74.7(4) . .
O8 W3 O6 71.7(4) . .
O11 W3 K3 83.4(4) . 2_767
O12 W3 K3 139.2(4) . 2_767
O13 W3 K3 45.4(3) . 2_767
O4 W3 K3 125.3(3) . 2_767
O8 W3 K3 46.0(3) . 2_767
O6 W3 K3 91.3(3) . 2_767
O14 W4 O15 102.7(6) . .
O14 W4 O13 101.0(5) . .
O15 W4 O13 93.6(5) . .
O14 W4 O17 99.2(6) . .
O15 W4 O17 93.3(5) . .
O13 W4 O17 156.7(4) . .
O14 W4 O16 94.2(5) . .
O15 W4 O16 163.1(5) . .
O13 W4 O16 84.3(4) . .
O17 W4 O16 82.7(4) . .
O14 W4 O18 163.9(5) . .
O15 W4 O18 91.8(5) . .
O13 W4 O18 84.7(4) . .
O17 W4 O18 72.8(4) . .
O16 W4 O18 71.3(4) . .
O14 W4 K2 47.2(4) . 1_655
O15 W4 K2 56.6(4) . 1_655
O13 W4 K2 93.0(3) . 1_655
O17 W4 K2 109.3(3) . 1_655
O16 W4 K2 140.2(3) . 1_655
O18 W4 K2 148.2(3) . 1_655
O14 W4 K1 94.5(4) . .
O15 W4 K1 35.7(4) . .
O13 W4 K1 129.2(3) . .
O17 W4 K1 60.0(3) . .
O16 W4 K1 142.6(3) . .
O18 W4 K1 93.3(2) . .
K2 W4 K1 63.87(11) 1_655 .
O14 W4 K3 81.5(4) . 2_767
O15 W4 K3 139.0(4) . 2_767
O13 W4 K3 46.4(3) . 2_767
O17 W4 K3 126.7(3) . 2_767
O16 W4 K3 44.5(3) . 2_767
O18 W4 K3 92.2(3) . 2_767
K2 W4 K3 109.04(14) 1_655 2_767
K1 W4 K3 172.50(12) . 2_767
O19 W5 O16 101.9(5) . .
O19 W5 O20 100.2(5) . .
O16 W5 O20 92.9(5) . .
O19 W5 O9 99.5(5) . .
O16 W5 O9 90.4(5) . .
O20 W5 O9 158.8(4) . .
O19 W5 O21 99.4(5) . .
O16 W5 O21 158.2(5) . .
O20 W5 O21 87.9(4) . .
O9 W5 O21 81.4(4) . .
O19 W5 O18 173.5(5) . .
O16 W5 O18 74.7(4) . .
O20 W5 O18 74.6(4) . .
O9 W5 O18 86.2(4) . .
O21 W5 O18 84.6(4) . .
O19 W5 K3 85.0(4) . 2_767
O16 W5 K3 47.6(4) . 2_767
O20 W5 K3 140.0(3) . 2_767
O9 W5 K3 49.7(3) . 2_767
O21 W5 K3 130.8(3) . 2_767
O18 W5 K3 96.4(3) . 2_767
O22 W6 O23 104.1(6) . .
O22 W6 O17 100.7(5) . .
O23 W6 O17 93.2(5) . .
O22 W6 O24 99.8(5) . .
O23 W6 O24 89.2(5) . .
O17 W6 O24 158.1(5) . .
O22 W6 O20 96.1(5) . .
O23 W6 O20 159.4(5) . .
O17 W6 O20 86.6(4) . .
O24 W6 O20 83.7(4) . .
O22 W6 O18 167.5(5) . .
O23 W6 O18 87.3(4) . .
O17 W6 O18 73.3(4) . .
O24 W6 O18 85.1(4) . .
O20 W6 O18 72.9(4) . .
O22 W6 K5 49.3(4) . 2_757
O23 W6 K5 100.7(4) . 2_757
O17 W6 K5 149.2(4) . 2_757
O24 W6 K5 50.4(3) . 2_757
O20 W6 K5 89.6(3) . 2_757
O18 W6 K5 134.2(3) . 2_757
O22 W6 K1 95.5(4) . .
O23 W6 K1 39.0(4) . .
O17 W6 K1 57.1(3) . .
O24 W6 K1 128.2(3) . .
O20 W6 K1 143.3(3) . .
O18 W6 K1 90.4(2) . .
K5 W6 K1 123.66(15) 2_757 .
O25 W7 O27 100.2(5) . .
O25 W7 O24 101.2(5) . .
O27 W7 O24 92.1(5) . .
O25 W7 O28 100.3(5) . .
O27 W7 O28 90.0(5) . .
O24 W7 O28 157.6(5) . .
O25 W7 O26 103.1(5) . .
O27 W7 O26 156.7(5) . .
O24 W7 O26 84.8(4) . .
O28 W7 O26 84.5(4) . .
O25 W7 O29 172.2(5) . .
O27 W7 O29 74.9(4) . .
O24 W7 O29 85.2(4) . .
O28 W7 O29 73.9(4) . .
O26 W7 O29 81.8(4) . .
O25 W7 K5 51.9(4) . 2_757
O27 W7 K5 96.0(4) . 2_757
O24 W7 K5 49.5(4) . 2_757
O28 W7 K5 152.2(4) . 2_757
O26 W7 K5 99.3(3) . 2_757
O29 W7 K5 133.9(3) . 2_757
O30 W8 O21 102.7(5) . .
O30 W8 O10 100.1(5) . .
O21 W8 O10 88.0(5) . .
O30 W8 O33 99.3(5) . .
O21 W8 O33 157.4(4) . .
O10 W8 O33 93.5(5) . .
O30 W8 O27 97.0(5) . .
O21 W8 O27 86.7(5) . .
O10 W8 O27 162.8(4) . .
O33 W8 O27 85.2(5) . .
O30 W8 O29 168.8(5) . .
O21 W8 O29 84.1(4) . .
O10 W8 O29 88.9(4) . .
O33 W8 O29 73.3(4) . .
O27 W8 O29 74.3(4) . .
O30 W8 K6 82.1(4) . 1_455
O21 W8 K6 133.0(4) . 1_455
O10 W8 K6 45.7(4) . 1_455
O33 W8 K6 55.6(4) . 1_455
O27 W8 K6 139.7(4) . 1_455
O29 W8 K6 99.9(3) . 1_455
O31 W9 O32 104.3(5) . .
O31 W9 O5 101.0(5) . .
O32 W9 O5 94.5(4) . .
O31 W9 O28 98.2(5) . .
O32 W9 O28 88.3(4) . .
O5 W9 O28 159.3(4) . .
O31 W9 O33 97.6(5) . .
O32 W9 O33 157.4(4) . .
O5 W9 O33 86.9(4) . .
O28 W9 O33 82.8(4) . .
O31 W9 O29 167.1(4) . .
O32 W9 O29 85.7(4) . .
O5 W9 O29 86.1(4) . .
O28 W9 O29 73.6(4) . .
O33 W9 O29 71.8(4) . .
O31 W9 K2 47.7(4) . .
O32 W9 K2 101.2(3) . .
O5 W9 K2 53.5(3) . .
O28 W9 K2 145.9(3) . .
O33 W9 K2 97.8(3) . .
O29 W9 K2 139.2(3) . .
O2 Lu1 O37 90.6(4) . .
O2 Lu1 O38 79.9(4) . .
O37 Lu1 O38 69.5(3) . .
O2 Lu1 O43 146.5(3) . .
O37 Lu1 O43 112.1(3) . .
O38 Lu1 O43 85.4(3) . .
O2 Lu1 O42 72.1(4) . 2_656
O37 Lu1 O42 83.5(4) . 2_656
O38 Lu1 O42 140.7(4) . 2_656
O43 Lu1 O42 132.4(3) . 2_656
O2 Lu1 O32 78.6(4) . .
O37 Lu1 O32 151.8(3) . .
O38 Lu1 O32 82.9(3) . .
O43 Lu1 O32 69.8(3) . .
O42 Lu1 O32 116.8(4) 2_656 .
O2 Lu1 O40 107.4(4) . 2_656
O37 Lu1 O40 138.8(3) . 2_656
O38 Lu1 O40 148.7(3) . 2_656
O43 Lu1 O40 71.9(3) . 2_656
O42 Lu1 O40 68.2(4) 2_656 2_656
O32 Lu1 O40 69.3(3) . 2_656
O2 Lu1 O43 136.4(3) . 2_656
O37 Lu1 O43 69.4(3) . 2_656
O38 Lu1 O43 123.8(3) . 2_656
O43 Lu1 O43 76.4(4) . 2_656
O42 Lu1 O43 67.5(3) 2_656 2_656
O32 Lu1 O43 134.8(3) . 2_656
O40 Lu1 O43 72.2(3) 2_656 2_656
O2 Lu1 Lu2 117.7(3) . .
O37 Lu1 Lu2 151.5(3) . .
O38 Lu1 Lu2 110.4(2) . .
O43 Lu1 Lu2 41.7(2) . .
O42 Lu1 Lu2 107.0(3) 2_656 .
O32 Lu1 Lu2 45.0(2) . .
O40 Lu1 Lu2 38.9(2) 2_656 .
O43 Lu1 Lu2 89.8(2) 2_656 .
O2 Lu1 Lu1 171.9(3) . 2_656
O37 Lu1 Lu1 90.5(3) . 2_656
O38 Lu1 Lu1 108.0(2) . 2_656
O43 Lu1 Lu1 38.9(2) . 2_656
O42 Lu1 Lu1 100.1(3) 2_656 2_656
O32 Lu1 Lu1 103.9(2) . 2_656
O40 Lu1 Lu1 66.9(2) 2_656 2_656
O43 Lu1 Lu1 37.5(2) 2_656 2_656
Lu2 Lu1 Lu1 61.98(2) . 2_656
O2 Lu1 Lu2 122.5(3) . 2_656
O37 Lu1 Lu2 34.0(3) . 2_656
O38 Lu1 Lu2 88.5(2) . 2_656
O43 Lu1 Lu2 86.6(2) . 2_656
O42 Lu1 Lu2 84.0(3) 2_656 2_656
O32 Lu1 Lu2 155.5(2) . 2_656
O40 Lu1 Lu2 110.7(2) 2_656 2_656
O43 Lu1 Lu2 38.5(2) 2_656 2_656
Lu2 Lu1 Lu2 119.16(2) . 2_656
Lu1 Lu1 Lu2 57.179(18) 2_656 2_656
O44 Lu2 O26 114.7(4) . .
O44 Lu2 O40 142.2(4) . 2_656
O26 Lu2 O40 86.0(4) . 2_656
O44 Lu2 O37 93.8(4) . 2_656
O26 Lu2 O37 142.0(4) . 2_656
O40 Lu2 O37 85.9(3) 2_656 2_656
O44 Lu2 O34 75.1(4) . 2_656
O26 Lu2 O34 84.1(4) . 2_656
O40 Lu2 O34 141.1(4) 2_656 2_656
O37 Lu2 O34 79.4(4) 2_656 2_656
O44 Lu2 O43 72.0(4) . .
O26 Lu2 O43 142.2(4) . .
O40 Lu2 O43 72.8(3) 2_656 .
O37 Lu2 O43 68.6(3) 2_656 .
O34 Lu2 O43 131.6(4) 2_656 .
O44 Lu2 O36 138.9(4) . 2_656
O26 Lu2 O36 72.3(4) . 2_656
O40 Lu2 O36 76.0(4) 2_656 2_656
O37 Lu2 O36 69.7(4) 2_656 2_656
O34 Lu2 O36 65.2(4) 2_656 2_656
O43 Lu2 O36 128.8(3) . 2_656
O44 Lu2 O32 84.8(4) . .
O26 Lu2 O32 77.2(4) . .
O40 Lu2 O32 68.6(3) 2_656 .
O37 Lu2 O32 132.7(3) 2_656 .
O34 Lu2 O32 143.7(4) 2_656 .
O43 Lu2 O32 66.1(3) . .
O36 Lu2 O32 134.3(3) 2_656 .
O44 Lu2 Lu1 101.0(3) . .
O26 Lu2 Lu1 104.6(3) . .
O40 Lu2 Lu1 41.4(3) 2_656 .
O37 Lu2 Lu1 93.3(3) 2_656 .
O34 Lu2 Lu1 171.3(3) 2_656 .
O43 Lu2 Lu1 40.1(2) . .
O36 Lu2 Lu1 116.8(3) 2_656 .
O32 Lu2 Lu1 41.6(2) . .
O44 Lu2 Lu1 92.9(3) . 2_656
O26 Lu2 Lu1 151.5(3) . 2_656
O40 Lu2 Lu1 66.9(2) 2_656 2_656
O37 Lu2 Lu1 33.2(3) 2_656 2_656
O34 Lu2 Lu1 111.2(3) 2_656 2_656
O43 Lu2 Lu1 38.5(2) . 2_656
O36 Lu2 Lu1 91.9(3) 2_656 2_656
O32 Lu2 Lu1 99.6(2) . 2_656
Lu1 Lu2 Lu1 60.84(2) . 2_656
O29 As1 O18 96.7(5) . .
O29 As1 O6 97.1(5) . .
O18 As1 O6 98.1(5) . .
O15 K1 O45 152.9(4) . 1_655
O15 K1 O23 70.4(3) . .
O45 K1 O23 136.7(4) 1_655 .
O15 K1 O41 89.0(4) . 2_656
O45 K1 O41 97.7(4) 1_655 2_656
O23 K1 O41 72.3(3) . 2_656
O15 K1 O1W 80.1(4) . .
O45 K1 O1W 76.8(4) 1_655 .
O23 K1 O1W 134.4(4) . .
O41 K1 O1W 73.2(4) 2_656 .
O15 K1 O31 84.5(3) . 1_655
O45 K1 O31 78.4(3) 1_655 1_655
O23 K1 O31 127.0(3) . 1_655
O41 K1 O31 154.9(4) 2_656 1_655
O1W K1 O31 81.9(4) . 1_655
O15 K1 O15W 123.4(7) . .
O45 K1 O15W 65.5(7) 1_655 .
O23 K1 O15W 94.3(7) . .
O41 K1 O15W 139.3(7) 2_656 .
O1W K1 O15W 131.2(7) . .
O31 K1 O15W 61.7(7) 1_655 .
O15 K1 O17 50.4(3) . .
O45 K1 O17 142.5(4) 1_655 .
O23 K1 O17 49.6(3) . .
O41 K1 O17 115.4(3) 2_656 .
O1W K1 O17 127.8(4) . .
O31 K1 O17 78.3(3) 1_655 .
O15W K1 O17 77.7(7) . .
O15 K1 W4 21.8(3) . .
O45 K1 W4 153.9(3) 1_655 .
O23 K1 W4 63.7(2) . .
O41 K1 W4 105.5(3) 2_656 .
O1W K1 W4 98.6(3) . .
O31 K1 W4 75.6(2) 1_655 .
O15W K1 W4 102.1(7) . .
O17 K1 W4 29.67(19) . .
O15 K1 W6 63.9(3) . .
O45 K1 W6 140.8(3) 1_655 .
O23 K1 W6 23.0(2) . .
O41 K1 W6 94.6(2) 2_656 .
O1W K1 W6 142.4(3) . .
O31 K1 W6 104.1(2) 1_655 .
O15W K1 W6 81.1(7) . .
O17 K1 W6 27.86(18) . .
W4 K1 W6 49.60(5) . .
O15 K1 K2 51.3(3) . 1_655
O45 K1 K2 102.7(3) 1_655 1_655
O23 K1 K2 119.8(3) . 1_655
O41 K1 K2 115.4(3) 2_656 1_655
O1W K1 K2 54.0(3) . 1_655
O31 K1 K2 43.7(2) 1_655 1_655
O15W K1 K2 104.7(7) . 1_655
O17 K1 K2 79.3(2) . 1_655
W4 K1 K2 56.59(9) . 1_655
W6 K1 K2 105.20(12) . 1_655
O15 K1 K5 113.6(3) . .
O45 K1 K5 86.4(3) 1_655 .
O23 K1 K5 64.4(3) . .
O41 K1 K5 118.2(3) 2_656 .
O1W K1 K5 161.1(3) . .
O31 K1 K5 86.4(3) 1_655 .
O15W K1 K5 30.5(7) . .
O17 K1 K5 63.3(2) . .
W4 K1 K5 92.80(14) . .
W6 K1 K5 55.22(11) . .
K2 K1 K5 123.60(18) 1_655 .
O13W K2 O31 147.0(9) . .
O13W K2 O39 97.2(9) . .
O31 K2 O39 115.3(4) . .
O13W K2 O2W 73.7(9) . .
O31 K2 O2W 124.6(5) . .
O39 K2 O2W 64.5(5) . .
O13W K2 O14 73.0(8) . 1_455
O31 K2 O14 75.6(4) . 1_455
O39 K2 O14 167.3(4) . 1_455
O2W K2 O14 104.3(5) . 1_455
O13W K2 O5 109.8(9) . .
O31 K2 O5 57.7(3) . .
O39 K2 O5 105.2(4) . .
O2W K2 O5 169.6(5) . .
O14 K2 O5 86.1(3) 1_455 .
O13W K2 O38 133.7(8) . .
O31 K2 O38 74.3(3) . .
O39 K2 O38 43.9(3) . .
O2W K2 O38 100.2(5) . .
O14 K2 O38 148.5(4) 1_455 .
O5 K2 O38 70.2(3) . .
O13W K2 O1 74.8(8) . .
O31 K2 O1 110.0(3) . .
O39 K2 O1 69.5(4) . .
O2W K2 O1 119.0(5) . .
O14 K2 O1 114.3(4) 1_455 .
O5 K2 O1 54.6(3) . .
O38 K2 O1 68.6(3) . .
O13W K2 O15 90.6(8) . 1_455
O31 K2 O15 77.9(3) . 1_455
O39 K2 O15 121.6(4) . 1_455
O2W K2 O15 62.7(5) . 1_455
O14 K2 O15 52.0(3) 1_455 1_455
O5 K2 O15 126.1(3) . 1_455
O38 K2 O15 128.2(3) . 1_455
O1 K2 O15 163.2(3) . 1_455
O13W K2 C4 112.5(8) . .
O31 K2 C4 97.3(4) . .
O39 K2 C4 22.6(4) . .
O2W K2 C4 85.6(5) . .
O14 K2 C4 169.9(4) 1_455 .
O5 K2 C4 84.1(3) . .
O38 K2 C4 23.0(3) . .
O1 K2 C4 61.1(3) . .
O15 K2 C4 134.1(4) 1_455 .
O13W K2 O1W 127.9(9) . 1_455
O31 K2 O1W 75.9(4) . 1_455
O39 K2 O1W 62.8(4) . 1_455
O2W K2 O1W 54.2(5) . 1_455
O14 K2 O1W 116.5(4) 1_455 1_455
O5 K2 O1W 121.5(4) . 1_455
O38 K2 O1W 64.2(3) . 1_455
O1 K2 O1W 128.5(4) . 1_455
O15 K2 O1W 67.1(4) 1_455 1_455
C4 K2 O1W 67.4(4) . 1_455
O13W K2 W9 134.8(8) . .
O31 K2 W9 27.0(2) . .
O39 K2 W9 111.7(3) . .
O2W K2 W9 149.9(5) . .
O14 K2 W9 80.9(3) 1_455 .
O5 K2 W9 30.8(2) . .
O38 K2 W9 68.0(2) . .
O1 K2 W9 83.6(2) . .
O15 K2 W9 101.8(3) 1_455 .
C4 K2 W9 89.5(3) . .
O1W K2 W9 96.6(3) 1_455 .
O19 K3 O16 90.1(4) . 2_767
O19 K3 O9 120.2(4) . 2_767
O16 K3 O9 55.4(3) 2_767 2_767
O19 K3 O8 168.6(4) . 2_767
O16 K3 O8 93.6(3) 2_767 2_767
O9 K3 O8 54.6(3) 2_767 2_767
O19 K3 O13 135.0(4) . 2_767
O16 K3 O13 55.3(3) 2_767 2_767
O9 K3 O13 66.2(3) 2_767 2_767
O8 K3 O13 54.8(3) 2_767 2_767
O19 K3 O8W 74.5(5) . 2_767
O16 K3 O8W 95.8(5) 2_767 2_767
O9 K3 O8W 64.4(5) 2_767 2_767
O8 K3 O8W 94.3(5) 2_767 2_767
O13 K3 O8W 130.6(5) 2_767 2_767
O19 K3 W2 142.9(3) . 2_767
O16 K3 W2 81.0(3) 2_767 2_767
O9 K3 W2 29.6(2) 2_767 2_767
O8 K3 W2 28.3(2) 2_767 2_767
O13 K3 W2 66.1(2) 2_767 2_767
O8W K3 W2 70.7(4) 2_767 2_767
O19 K3 W5 97.3(3) . 2_767
O16 K3 W5 28.3(2) 2_767 2_767
O9 K3 W5 30.5(2) 2_767 2_767
O8 K3 W5 81.2(2) 2_767 2_767
O13 K3 W5 66.7(2) 2_767 2_767
O8W K3 W5 71.6(4) 2_767 2_767
W2 K3 W5 59.68(10) 2_767 2_767
O19 K3 W4 108.7(3) . 2_767
O16 K3 W4 31.2(2) 2_767 2_767
O9 K3 W4 67.6(2) 2_767 2_767
O8 K3 W4 79.5(2) 2_767 2_767
O13 K3 W4 27.8(2) 2_767 2_767
O8W K3 W4 124.3(4) 2_767 2_767
W2 K3 W4 81.32(11) 2_767 2_767
W5 K3 W4 52.71(9) 2_767 2_767
O19 K3 W3 160.1(4) . 2_767
O16 K3 W3 78.8(3) 2_767 2_767
O9 K3 W3 66.4(2) 2_767 2_767
O8 K3 W3 31.1(2) 2_767 2_767
O13 K3 W3 26.8(2) 2_767 2_767
O8W K3 W3 122.7(4) 2_767 2_767
W2 K3 W3 52.00(7) 2_767 2_767
W5 K3 W3 80.80(11) 2_767 2_767
W4 K3 W3 54.46(8) 2_767 2_767
O19 K3 K4 95.7(3) . 2_767
O16 K3 K4 128.9(3) 2_767 2_767
O9 K3 K4 78.7(3) 2_767 2_767
O8 K3 K4 73.6(3) 2_767 2_767
O13 K3 K4 127.7(3) 2_767 2_767
O8W K3 K4 39.1(4) 2_767 2_767
W2 K3 K4 64.44(15) 2_767 2_767
W5 K3 K4 100.80(19) 2_767 2_767
W4 K3 K4 145.09(19) 2_767 2_767
W3 K3 K4 104.14(17) 2_767 2_767
O19 K3 K6 66.8(3) . 2_767
O16 K3 K6 67.4(3) 2_767 2_767
O9 K3 K6 121.6(3) 2_767 2_767
O8 K3 K6 124.6(3) 2_767 2_767
O13 K3 K6 73.0(3) 2_767 2_767
O8W K3 K6 137.1(5) 2_767 2_767
W2 K3 K6 137.8(2) 2_767 2_767
W5 K3 K6 95.3(2) 2_767 2_767
W4 K3 K6 57.11(16) 2_767 2_767
W3 K3 K6 93.54(18) 2_767 2_767
K4 K3 K6 157.7(2) 2_767 2_767
O7W K4 O30 75.7(6) 2_667 2_667
O7W K4 O8W 151.6(7) 2_667 .
O30 K4 O8W 84.7(5) 2_667 .
O7W K4 O4W 73.1(7) 2_667 2_767
O30 K4 O4W 79.0(5) 2_667 2_767
O8W K4 O4W 83.2(6) . 2_767
O7W K4 O35 73.7(6) 2_667 2_666
O30 K4 O35 121.7(5) 2_667 2_666
O8W K4 O35 134.6(6) . 2_666
O4W K4 O35 134.0(6) 2_767 2_666
O7W K4 O7 121.4(6) 2_667 .
O30 K4 O7 70.1(4) 2_667 .
O8W K4 O7 68.7(5) . .
O4W K4 O7 139.5(5) 2_767 .
O35 K4 O7 85.5(4) 2_666 .
O7W K4 O16W 119.3(9) 2_667 2_767
O30 K4 O16W 154.7(8) 2_667 2_767
O8W K4 O16W 73.2(9) . 2_767
O4W K4 O16W 86.0(9) 2_767 2_767
O35 K4 O16W 83.3(8) 2_666 2_767
O7 K4 O16W 111.5(8) . 2_767
O7W K4 K3 163.9(6) 2_667 2_767
O30 K4 K3 118.3(4) 2_667 2_767
O8W K4 K3 43.9(5) . 2_767
O4W K4 K3 115.6(5) 2_767 2_767
O35 K4 K3 91.3(3) 2_666 2_767
O7 K4 K3 61.8(3) . 2_767
O16W K4 K3 51.2(7) 2_767 2_767
O15W K5 O22 97.6(9) . .
O15W K5 O9W 124.4(11) . .
O22 K5 O9W 71.9(7) . .
O15W K5 O24 133.5(9) . 2_757
O22 K5 O24 128.9(4) . 2_757
O9W K5 O24 76.5(7) . 2_757
O15W K5 O22 153.3(10) . 2_757
O22 K5 O22 79.4(4) . 2_757
O9W K5 O22 80.2(6) . 2_757
O24 K5 O22 56.1(3) 2_757 2_757
O15W K5 O25 94.0(9) . 2_757
O22 K5 O25 134.2(5) . 2_757
O9W K5 O25 65.1(7) . 2_757
O24 K5 O25 54.6(3) 2_757 2_757
O22 K5 O25 107.1(4) 2_757 2_757
O15W K5 O10W 83.2(9) . 2_757
O22 K5 O10W 142.3(6) . 2_757
O9W K5 O10W 137.5(8) . 2_757
O24 K5 O10W 61.8(5) 2_757 2_757
O22 K5 O10W 83.5(5) 2_757 2_757
O25 K5 O10W 83.0(5) 2_757 2_757
O15W K5 W6 154.7(9) . 2_757
O22 K5 W6 102.4(3) . 2_757
O9W K5 W6 77.1(6) . 2_757
O24 K5 W6 30.6(2) 2_757 2_757
O22 K5 W6 25.5(3) 2_757 2_757
O25 K5 W6 83.2(3) 2_757 2_757
O10W K5 W6 71.5(5) 2_757 2_757
O15W K5 W7 113.3(9) . 2_757
O22 K5 W7 139.8(4) . 2_757
O9W K5 W7 69.6(6) . 2_757
O24 K5 W7 28.6(2) 2_757 2_757
O22 K5 W7 83.2(3) 2_757 2_757
O25 K5 W7 26.0(2) 2_757 2_757
O10W K5 W7 69.7(5) 2_757 2_757
W6 K5 W7 58.18(12) 2_757 2_757
O15W K5 K5 133.5(9) . 2_757
O22 K5 K5 41.9(3) . 2_757
O9W K5 K5 72.0(6) . 2_757
O24 K5 K5 90.6(3) 2_757 2_757
O22 K5 K5 37.5(3) 2_757 2_757
O25 K5 K5 129.2(4) 2_757 2_757
O10W K5 K5 114.4(6) 2_757 2_757
W6 K5 K5 61.31(19) 2_757 2_757
W7 K5 K5 113.2(3) 2_757 2_757
O15W K5 K1 37.8(9) . .
O22 K5 K1 65.8(3) . .
O9W K5 K1 125.6(6) . .
O24 K5 K1 157.9(4) 2_757 .
O22 K5 K1 121.7(4) 2_757 .
O25 K5 K1 130.8(3) 2_757 .
O10W K5 K1 96.3(5) 2_757 .
W6 K5 K1 143.3(3) 2_757 .
W7 K5 K1 150.8(2) 2_757 .
K5 K5 K1 95.9(2) 2_757 .
O14 K6 O10 132.5(6) . 1_655
O14 K6 O3 136.0(5) . 1_655
O10 K6 O3 54.3(4) 1_655 1_655
O14 K6 O3W 117.0(6) . 1_655
O10 K6 O3W 65.9(5) 1_655 1_655
O3 K6 O3W 104.8(6) 1_655 1_655
O14 K6 O5 88.2(4) . 1_655
O10 K6 O5 64.7(4) 1_655 1_655
O3 K6 O5 53.2(3) 1_655 1_655
O3W K6 O5 129.0(6) 1_655 1_655
O14 K6 O33 78.4(5) . 1_655
O10 K6 O33 54.2(4) 1_655 1_655
O3 K6 O33 89.3(4) 1_655 1_655
O3W K6 O33 89.6(6) 1_655 1_655
O5 K6 O33 50.6(3) 1_655 1_655
O14 K6 W2 153.7(5) . 1_655
O10 K6 W2 30.2(2) 1_655 1_655
O3 K6 W2 28.8(2) 1_655 1_655
O3W K6 W2 77.6(5) 1_655 1_655
O5 K6 W2 66.4(3) 1_655 1_655
O33 K6 W2 80.0(3) 1_655 1_655
O14 K6 W8 105.8(5) . 1_655
O10 K6 W8 28.0(3) 1_655 1_655
O3 K6 W8 77.8(3) 1_655 1_655
O3W K6 W8 66.7(5) 1_655 1_655
O5 K6 W8 63.9(3) 1_655 1_655
O33 K6 W8 29.9(2) 1_655 1_655
W2 K6 W8 57.82(15) 1_655 1_655
O14 K6 K2 49.5(3) . 1_655
O10 K6 K2 113.8(4) 1_655 1_655
O3 K6 K2 86.8(3) 1_655 1_655
O3W K6 K2 162.9(6) 1_655 1_655
O5 K6 K2 49.3(2) 1_655 1_655
O33 K6 K2 77.9(3) 1_655 1_655
W2 K6 K2 111.0(3) 1_655 1_655
W8 K6 K2 104.7(3) 1_655 1_655
O14 K6 W1 108.2(4) . 1_655
O10 K6 W1 65.8(3) 1_655 1_655
O3 K6 W1 28.2(2) 1_655 1_655
O3W K6 W1 128.5(5) 1_655 1_655
O5 K6 W1 28.7(2) 1_655 1_655
O33 K6 W1 76.1(3) 1_655 1_655
W2 K6 W1 51.54(13) 1_655 1_655
W8 K6 W1 78.8(2) 1_655 1_655
K2 K6 W1 59.90(18) 1_655 1_655
O14 K6 K3 55.8(3) . 2_767
O10 K6 K3 151.7(4) 1_655 2_767
O3 K6 K3 144.7(5) 1_655 2_767
O3W K6 K3 86.2(5) 1_655 2_767
O5 K6 K3 140.3(3) 1_655 2_767
O33 K6 K3 124.8(3) 1_655 2_767
W2 K6 K3 150.5(3) 1_655 2_767
W8 K6 K3 136.2(3) 1_655 2_767
K2 K6 K3 91.5(2) 1_655 2_767
W1 K6 K3 142.1(3) 1_655 2_767
W1 O1 K2 102.7(5) . .
W1 O2 Lu1 153.1(6) . .
W2 O3 W1 121.2(5) . .
W2 O3 K6 104.8(5) . 1_455
W1 O3 K6 109.4(5) . 1_455
W1 O4 W3 118.3(6) . .
W9 O5 W1 146.6(5) . .
W9 O5 K2 95.7(4) . .
W1 O5 K2 103.0(4) . .
W9 O5 K6 109.9(5) . 1_455
W1 O5 K6 100.9(4) . 1_455
K2 O5 K6 78.0(3) . 1_455
As1 O6 W3 116.3(5) . .
As1 O6 W1 118.0(5) . .
W3 O6 W1 90.9(3) . .
As1 O6 W2 135.8(5) . .
W3 O6 W2 93.2(3) . .
W1 O6 W2 91.9(3) . .
W2 O7 K4 148.4(6) . .
W2 O8 W3 119.7(5) . .
W2 O8 K3 101.7(4) . 2_767
W3 O8 K3 102.8(4) . 2_767
W2 O9 W5 155.6(6) . .
W2 O9 K3 100.9(4) . 2_767
W5 O9 K3 99.7(4) . 2_767
W8 O10 W2 148.4(6) . .
W8 O10 K6 106.3(5) . 1_455
W2 O10 K6 102.8(5) . 1_455
W3 O13 W4 145.3(6) . .
W3 O13 K3 107.8(5) . 2_767
W4 O13 K3 105.8(5) . 2_767
W4 O14 K6 164.0(7) . .
W4 O14 K2 107.2(6) . 1_655
K6 O14 K2 87.1(5) . 1_655
W4 O15 K1 122.5(6) . .
W4 O15 K2 96.5(5) . 1_655
K1 O15 K2 87.2(3) . 1_655
W5 O16 W4 120.0(6) . .
W5 O16 K3 104.1(5) . 2_767
W4 O16 K3 104.3(4) . 2_767
W6 O17 W4 121.1(6) . .
W6 O17 K1 95.1(4) . .
W4 O17 K1 90.4(4) . .
As1 O18 W4 116.4(5) . .
As1 O18 W6 119.3(5) . .
W4 O18 W6 92.0(3) . .
As1 O18 W5 133.3(5) . .
W4 O18 W5 93.9(3) . .
W6 O18 W5 92.2(3) . .
W5 O19 K3 145.5(6) . .
W5 O20 W6 120.0(5) . .
W8 O21 W5 151.2(6) . .
W6 O22 K5 143.5(6) . .
W6 O22 K5 105.2(5) . 2_757
K5 O22 K5 100.6(4) . 2_757
W6 O23 K1 118.0(5) . .
W7 O24 W6 150.8(6) . .
W7 O24 K5 101.9(5) . 2_757
W6 O24 K5 99.0(4) . 2_757
W7 O25 K5 102.0(5) . 2_757
W7 O26 Lu2 129.0(5) . .
W7 O27 W8 120.3(6) . .
W7 O28 W9 120.9(5) . .
As1 O29 W9 114.8(5) . .
As1 O29 W8 134.9(5) . .
W9 O29 W8 94.1(4) . .
As1 O29 W7 120.6(5) . .
W9 O29 W7 91.6(3) . .
W8 O29 W7 90.5(3) . .
W8 O30 K4 136.2(6) . 2_667
W9 O31 K2 105.3(5) . .
W9 O31 K1 163.8(6) . 1_455
K2 O31 K1 90.6(3) . 1_455
W9 O32 Lu1 139.8(5) . .
W9 O32 Lu2 125.5(5) . .
Lu1 O32 Lu2 93.4(3) . .
W8 O33 W9 120.6(5) . .
W8 O33 K6 94.5(4) . 1_455
W9 O33 K6 105.8(5) . 1_455
C1 O34 Lu2 116.1(10) . 2_656
C1 O35 K4 125.0(11) . 2_666
C2 O36 Lu2 102.5(8) . 2_656
C3 O37 Lu1 116.9(8) . .
C3 O37 Lu2 119.1(8) . 2_656
Lu1 O37 Lu2 112.8(4) . 2_656
C4 O38 Lu1 117.5(9) . .
C4 O38 K2 89.0(8) . .
Lu1 O38 K2 136.4(4) . .
C4 O39 K2 96.7(10) . .
C5 O40 Lu2 139.9(9) . 2_656
C5 O40 Lu1 117.2(9) . 2_656
Lu2 O40 Lu1 99.7(4) 2_656 2_656
C5 O41 K1 125.4(10) . 2_656
C6 O42 Lu1 107.3(8) . 2_656
C7 O43 Lu1 119.4(8) . .
C7 O43 Lu2 112.6(7) . .
Lu1 O43 Lu2 98.2(4) . .
C7 O43 Lu1 117.3(7) . 2_656
Lu1 O43 Lu1 103.6(4) . 2_656
Lu2 O43 Lu1 102.9(4) . 2_656
C8 O44 Lu2 123.5(10) . .
C8 O45 K1 121.7(10) . 1_455
O35 C1 O34 122.9(15) . .
O35 C1 C2 121.0(15) . .
O34 C1 C2 116.1(15) . .
O36 C2 C1 106.3(13) . .
O36 C2 C3 107.2(12) . .
C1 C2 C3 109.2(13) . .
O36 C2 H2 111.3 . .
C1 C2 H2 111.3 . .
C3 C2 H2 111.3 . .
O37 C3 C4 111.6(12) . .
O37 C3 C2 109.3(12) . .
C4 C3 C2 114.4(13) . .
O37 C3 H3 107.1 . .
C4 C3 H3 107.1 . .
C2 C3 H3 107.1 . .
O39 C4 O38 121.1(14) . .
O39 C4 C3 121.2(14) . .
O38 C4 C3 117.7(13) . .
O39 C4 K2 60.7(8) . .
O38 C4 K2 68.0(8) . .
C3 C4 K2 153.7(10) . .
O41 C5 O40 125.2(14) . .
O41 C5 C6 119.6(13) . .
O40 C5 C6 115.0(13) . .
C5 C6 O42 110.6(11) . .
C5 C6 C7 109.0(12) . .
O42 C6 C7 103.7(11) . .
C5 C6 H6 111.1 . .
O42 C6 H6 111.1 . .
C7 C6 H6 111.1 . .
O43 C7 C6 108.2(10) . .
O43 C7 C8 114.2(11) . .
C6 C7 C8 111.7(12) . .
O43 C7 H7 107.5 . .
C6 C7 H7 107.5 . .
C8 C7 H7 107.5 . .
O45 C8 O44 125.9(15) . .
O45 C8 C7 117.2(14) . .
O44 C8 C7 116.9(13) . .
K1 O1W K2 81.5(4) . 1_655
O11W O7W K4 154(2) . 2_667
K4 O8W K3 97.0(7) . 2_767
K5 O15W K1 111.7(13) . .

loop_
_geom_bond_atom_site_label_1
_geom_bond_atom_site_label_2
_geom_bond_distance
_geom_bond_site_symmetry_2
W1 O1 1.748(12) .
W1 O2 1.781(10) .
W1 O4 1.919(11) .
W1 O5 1.951(10) .
W1 O3 2.002(10) .
W1 O6 2.354(10) .
W1 K2 3.920(6) .
W1 K6 3.993(11) 1_455
W2 O7 1.728(11) .
W2 O8 1.821(10) .
W2 O9 1.892(11) .
W2 O3 1.894(11) .
W2 O10 1.965(11) .
W2 O6 2.370(10) .
W2 K3 3.765(6) 2_767
W2 K6 3.807(9) 1_455
W3 O11 1.743(12) .
W3 O12 1.767(10) .
W3 O13 1.891(11) .
W3 O4 1.957(11) .
W3 O8 2.115(10) .
W3 O6 2.317(10) .
W3 K3 3.991(6) 2_767
W4 O14 1.728(13) .
W4 O15 1.739(12) .
W4 O13 1.924(11) .
W4 O17 1.952(11) .
W4 O16 2.121(11) .
W4 O18 2.325(9) .
W4 K2 3.820(5) 1_655
W4 K1 3.944(4) .
W4 K3 3.965(7) 2_767
W5 O19 1.732(12) .
W5 O16 1.844(11) .
W5 O20 1.884(11) .
W5 O9 1.942(10) .
W5 O21 1.970(11) .
W5 O18 2.377(10) .
W5 K3 3.767(7) 2_767
W6 O22 1.701(13) .
W6 O23 1.794(11) .
W6 O17 1.901(11) .
W6 O24 1.965(10) .
W6 O20 2.039(10) .
W6 O18 2.339(10) .
W6 K5 3.812(8) 2_757
W6 K1 4.052(4) .
W7 O25 1.718(12) .
W7 O27 1.873(11) .
W7 O24 1.874(11) .
W7 O28 1.892(11) .
W7 O26 1.953(10) .
W7 O29 2.384(10) .
W7 K5 3.828(8) 2_757
W8 O30 1.720(11) .
W8 O21 1.866(11) .
W8 O10 1.870(11) .
W8 O33 1.913(11) .
W8 O27 1.986(11) .
W8 O29 2.330(10) .
W8 K6 3.826(12) 1_455
W9 O31 1.740(11) .
W9 O32 1.812(10) .
W9 O5 1.905(10) .
W9 O28 1.989(11) .
W9 O33 2.009(10) .
W9 O29 2.327(10) .
W9 K2 3.701(5) .
Lu1 O2 2.171(10) .
Lu1 O37 2.221(10) .
Lu1 O38 2.307(10) .
Lu1 O43 2.320(10) .
Lu1 O42 2.345(10) 2_656
Lu1 O32 2.369(10) .
Lu1 O40 2.392(10) 2_656
Lu1 O43 2.393(9) 2_656
Lu1 Lu2 3.5639(11) .
Lu1 Lu1 3.7035(14) 2_656
Lu1 Lu2 3.7437(12) 2_656
Lu2 O44 2.209(11) .
Lu2 O26 2.229(10) .
Lu2 O40 2.269(10) 2_656
Lu2 O37 2.273(10) 2_656
Lu2 O34 2.301(12) 2_656
Lu2 O43 2.393(10) .
Lu2 O36 2.436(11) 2_656
Lu2 O32 2.525(10) .
Lu2 Lu1 3.7437(12) 2_656
As1 O29 1.778(10) .
As1 O18 1.781(10) .
As1 O6 1.784(10) .
K1 O15 2.728(13) .
K1 O45 2.805(13) 1_655
K1 O23 2.887(12) .
K1 O41 2.905(13) 2_656
K1 O1W 2.912(16) .
K1 O31 2.939(12) 1_655
K1 O15W 3.24(4) .
K1 O17 3.415(11) .
K1 K2 4.108(7) 1_655
K1 K5 4.914(10) .
K2 O13W 2.73(4) .
K2 O31 2.839(12) .
K2 O39 2.851(14) .
K2 O2W 2.86(2) .
K2 O14 2.935(14) 1_455
K2 O5 2.989(11) .
K2 O38 3.011(11) .
K2 O1 3.145(13) .
K2 O15 3.209(13) 1_455
K2 C4 3.246(15) .
K2 O1W 3.358(17) 1_455
K3 O19 2.743(13) .
K3 O16 2.867(13) 2_767
K3 O9 2.916(12) 2_767
K3 O8 2.947(12) 2_767
K3 O13 2.983(12) 2_767
K3 O8W 3.11(2) 2_767
K3 W2 3.765(6) 2_767
K3 W5 3.767(7) 2_767
K3 W4 3.965(7) 2_767
K3 W3 3.991(6) 2_767
K3 K4 4.457(11) 2_767
K3 K6 4.937(12) 2_767
K4 O7W 2.81(3) 2_667
K4 O30 2.834(14) 2_667
K4 O8W 2.83(2) .
K4 O4W 2.84(2) 2_767
K4 O35 2.844(15) 2_666
K4 O7 2.857(14) .
K4 O16W 2.92(4) 2_767
K4 K3 4.457(11) 2_767
K5 O15W 2.68(4) .
K5 O22 2.735(15) .
K5 O9W 2.89(3) .
K5 O24 2.975(13) 2_757
K5 O22 2.996(15) 2_757
K5 O25 3.082(16) 2_757
K5 O10W 3.20(3) 2_757
K5 W6 3.812(8) 2_757
K5 W7 3.828(8) 2_757
K5 K5 4.411(16) 2_757
K6 O14 2.652(16) .
K6 O10 2.854(16) 1_655
K6 O3 2.853(14) 1_655
K6 O3W 2.89(2) 1_655
K6 O5 3.133(14) 1_655
K6 O33 3.165(17) 1_655
K6 W2 3.807(9) 1_655
K6 W8 3.826(12) 1_655
K6 K2 3.854(12) 1_655
K6 W1 3.993(11) 1_655
K6 K3 4.937(12) 2_767
O3 K6 2.853(14) 1_455
O5 K6 3.133(14) 1_455
O8 K3 2.947(12) 2_767
O9 K3 2.916(12) 2_767
O10 K6 2.854(16) 1_455
O13 K3 2.983(12) 2_767
O14 K2 2.935(14) 1_655
O15 K2 3.209(13) 1_655
O16 K3 2.867(13) 2_767
O22 K5 2.996(15) 2_757
O24 K5 2.975(13) 2_757
O25 K5 3.082(16) 2_757
O30 K4 2.834(14) 2_667
O31 K1 2.939(12) 1_455
O33 K6 3.165(17) 1_455
O34 C1 1.292(19) .
O34 Lu2 2.301(12) 2_656
O35 C1 1.27(2) .
O35 K4 2.844(15) 2_666
O36 C2 1.434(18) .
O36 Lu2 2.436(11) 2_656
O37 C3 1.396(17) .
O37 Lu2 2.273(10) 2_656
O38 C4 1.269(18) .
O39 C4 1.255(19) .
O40 C5 1.311(17) .
O40 Lu2 2.269(10) 2_656
O40 Lu1 2.392(10) 2_656
O41 C5 1.230(18) .
O41 K1 2.905(12) 2_656
O42 C6 1.485(17) .
O42 Lu1 2.345(10) 2_656
O43 C7 1.443(16) .
O43 Lu1 2.393(9) 2_656
O44 C8 1.289(18) .
O45 C8 1.209(18) .
O45 K1 2.805(13) 1_455
C1 C2 1.49(2) .
C2 C3 1.54(2) .
C2 H2 0.9800 .
C3 C4 1.46(2) .
C3 H3 0.9800 .
C5 C6 1.47(2) .
C6 C7 1.525(19) .
C6 H6 0.9800 .
C7 C8 1.53(2) .
C7 H7 0.9800 .
O1W K2 3.358(17) 1_655
O3W K6 2.89(2) 1_455
O4W K4 2.84(2) 2_767
O7W O11W 1.21(4) .
O7W K4 2.81(3) 2_667
O8W K3 3.11(2) 2_767
O10W K5 3.20(3) 2_757
O16W K4 2.92(4) 2_767

loop_
_platon_squeeze_void_nr
_platon_squeeze_void_average_x
_platon_squeeze_void_average_y
_platon_squeeze_void_average_z
_platon_squeeze_void_volume
_platon_squeeze_void_count_electrons
_platon_squeeze_void_content
1 -0.118 0.500 0.500 361 96 '1 lithium atom and 9 water molecules '
